data_1100211
loop_
_publ_author_name
'Chitsaz, S.'
'Folkerts, H.'
'Grebe, J.'
'Gr\"ob, T.'
'Harms, K.'
'Hiller, W.'
'Krieger, M.'
'Massa, W.'
'Merle, J.'
'M\"ohlen, M.'
'Neum\"uller, B.'
'Dehnicke, K.'

_publ_section_title
;
 Die Kristallstrukturen einer Serie von Verbindungen mit Kationen des Typs
 [R~3~PNH~2~]^+^, [R3PN(H)SiMe~3~]^+^ und [R3PN(SiMe~3~)~2~]^+^
;
_journal_coden_ASTM ZAACAB
_journal_issue 3
_journal_name_full
;
 Zeitschrift f\"ur Anorganische und Allgemeine Chemie
;
_journal_page_first 775
_journal_page_last 783
_journal_paper_doi 10.1002/(sici)1521-3749(200003)626:3<775::aid-zaac775>3.0.co;2-h
_journal_volume 626
_journal_year 2000
_chemical_formula_moiety 'C12 H33 N1 P1 Si2 1+,I1 1-'
_chemical_formula_sum 'C12 H33 I N P Si2'
_chemical_name_systematic
;
bis(Trimethylsilyl)aminotriethylphosphonium iodide
;
_space_group_IT_number 60
_symmetry_cell_setting orthorhombic
_symmetry_Int_Tables_number 60
_symmetry_space_group_name_Hall '-P 2n 2ab'
_symmetry_space_group_name_H-M 'P b c n'
_cell_angle_alpha 90
_cell_angle_beta 90
_cell_angle_gamma 90
_cell_formula_units_Z 8
_cell_length_a 25.540(2)
_cell_length_b 13.223(1)
_cell_length_c 11.653(2)
_cell_volume 3935.398
_diffrn_ambient_temperature 223
_exptl_crystal_colour colorless.
_exptl_crystal_density_diffrn 1.369
_exptl_crystal_description prisms
_refine_ls_R_factor_gt 3.7
_refine_ls_wR_factor_gt 3.7
_cod_original_formula_sum 'C12 H33 I1 N1 P1 Si2'
_cod_database_code 1100211

loop_
_symmetry_equiv_pos_site_id
_symmetry_equiv_pos_as_xyz
1 x,y,z
2 1/2+x,1/2+y,1/2-z
3 x,-y,1/2+z
4 1/2-x,1/2+y,z
5 -x,-y,-z
6 -1/2-x,-1/2-y,-1/2+z
7 -x,y,-1/2-z
8 -1/2+x,-1/2-y,-z

loop_
_atom_site_label
_atom_site_type_symbol
_atom_site_fract_x
_atom_site_fract_y
_atom_site_fract_z
I1 I 0.15799(2) 1.20138(3) 0.06884(3)
P1 P 0.14466(6) 0.83747(10) 0.09423(12)
Si1 Si 0.13261(7) 0.60874(11) 0.10224(14)
Si2 Si 0.05491(6) 0.74044(13) -0.03105(14)
N1 N 0.11125(14) 0.7337(3) 0.0615(3)
C1 C 0.0801(2) 0.5136(4) 0.0801(5)
H1 H 0.0498(2) 0.5317(4) 0.1258(5)
H2 H 0.0926(2) 0.4475(4) 0.1032(5)
H3 H 0.0704(2) 0.5120(4) -0.0004(5)
C2 C 0.1897(2) 0.5708(4) 0.0130(5)
H4 H 0.2178(2) 0.6194(4) 0.0231(5)
H5 H 0.1794(2) 0.5690(4) -0.0671(5)
H6 H 0.2016(2) 0.5043(4) 0.0364(5)
C3 C 0.1458(2) 0.5974(4) 0.2588(4)
H7 H 0.1731(2) 0.6446(4) 0.2805(4)
H8 H 0.1570(2) 0.5290(4) 0.2762(4)
H9 H 0.1141(2) 0.6127(4) 0.3014(4)
C4 C 0.0644(5) 0.6501(6) -0.1528(6)
H10 H 0.0688(5) 0.5828(6) -0.1236(6)
H11 H 0.0349(5) 0.6518(6) -0.2037(6)
H12 H 0.0954(5) 0.6700(6) -0.1937(6)
C5 C -0.0082(3) 0.7152(10) 0.0451(11)
H13 H -0.0136(3) 0.7613(10) 0.1076(11)
H14 H -0.0358(3) 0.723(1) -0.0101(11)
H15 H -0.0081(3) 0.647(1) 0.0736(11)
C6 C 0.0465(5) 0.8596(4) -0.1156(8)
H16 H 0.0403(5) 0.9150(4) -0.0643(8)
H17 H 0.0781(5) 0.8716(4) -0.1580(8)
H18 H 0.0177(5) 0.8535(4) -0.1680(8)
C7? C 0.0696(8) 0.6852(11) -0.1752(6)
H19? H 0.0971(8) 0.7226(11) -0.2121(6)
H20? H 0.0804(8) 0.6162(11) -0.1654(6)
H21? H 0.0387(8) 0.6875(11) -0.2218(6)
C8? C 0.0000(5) 0.6852(12) 0.0546(14)
H22? H 0.0087(5) 0.6164(12) 0.0722(14)
H23? H -0.0024(5) 0.7235(12) 0.1244(14)
H24? H -0.0330(5) 0.6873(12) 0.0154(14)
C9? C 0.0267(5) 0.8707(5) -0.0402(12)
H25? H 0.0500(5) 0.9092(5) -0.0881(12)
H26? H -0.0071(5) 0.8669(5) -0.0759(12)
H27? H 0.0236(5) 0.9032(5) 0.0332(12)
C10 C 0.1719(2) 0.8981(4) -0.0306(4)
H28 H 0.1431(2) 0.9166(4) -0.0822(4)
H29 H 0.1891(2) 0.9608(4) -0.0065(4)
C11 C 0.2109(2) 0.8349(4) -0.0967(4)
H30 H 0.2235(2) 0.8731(4) -0.1622(4)
H31 H 0.1940(2) 0.7734(4) -0.1232(4)
H32 H 0.2401(2) 0.8177(4) -0.0472(4)
C12 C 0.1030(2) 0.9270(4) 0.1662(5)
H33 H 0.1239(2) 0.9863(4) 0.1873(5)
H34 H 0.0758(2) 0.9494(4) 0.1127(5)
C13 C 0.0772(3) 0.8859(4) 0.2720(5)
H35 H 0.0555(3) 0.9378(4) 0.3063(5)
H36 H 0.1039(3) 0.8651(4) 0.3264(5)
H37 H 0.0557(3) 0.8281(4) 0.2517(5)
C14 C 0.1986(2) 0.8097(4) 0.1902(4)
H38 H 0.1849(2) 0.7779(4) 0.2600(4)
H39 H 0.2223(2) 0.7613(4) 0.1530(4)
C15 C 0.2294(2) 0.9040(4) 0.2231(5)
H40 H 0.2578(2) 0.8855(4) 0.2743(5)
H41 H 0.2064(2) 0.9516(4) 0.2613(5)
H42 H 0.2437(2) 0.9350(4) 0.1544(5)

loop_
_atom_type_symbol
_atom_type_radius_bond
C 0.68
H 0.23
I 1.40
N 0.68
P 1.05
Si 1.20
